data_7207568
loop_
_publ_author_name
'Cherukuvada, Suryanarayan'
'Nangia, Ashwini'

_publ_section_title
;
 Fast dissolving eutectic compositions of two anti-tubercular drugs
;
_journal_issue 7
_journal_name_full CrystEngComm
_journal_page_first 2579
_journal_paper_doi 10.1039/c2ce06391c
_journal_volume 14
_journal_year 2012
_chemical_formula_sum 'C16 H18 N6 O6'
_chemical_formula_weight 390.36
_chemical_name_systematic
;
?
;
_space_group_IT_number 14
_symmetry_cell_setting monoclinic
_symmetry_space_group_name_Hall '-P 2yn'
_symmetry_space_group_name_H-M 'P 1 21/n 1'
_atom_sites_solution_hydrogens geom
_atom_sites_solution_primary direct
_atom_sites_solution_secondary difmap
_audit_creation_method SHELXL-97
_cell_angle_alpha 90.00
_cell_angle_beta 97.74(3)
_cell_angle_gamma 90.00
_cell_formula_units_Z 2
_cell_length_a 7.883(2)
_cell_length_b 8.697(3)
_cell_length_c 12.506(4)
_cell_measurement_reflns_used 5352
_cell_measurement_temperature 100(2)
_cell_measurement_theta_max 26.04
_cell_measurement_theta_min 2.86
_cell_volume 849.6(5)
_computing_cell_refinement 'Bruker SMART'
_computing_data_collection 'Bruker SMART'
_computing_data_reduction 'Bruker SAINT'
_computing_molecular_graphics 'Bruker SHELXTL'
_computing_publication_material 'Bruker SHELXTL'
_computing_structure_refinement 'SHELXL-97 (Sheldrick, 1997)'
_computing_structure_solution 'SHELXS-97 (Sheldrick, 1990)'
_diffrn_ambient_temperature 100(2)
_diffrn_measured_fraction_theta_full 0.999
_diffrn_measured_fraction_theta_max 0.999
_diffrn_measurement_device_type 'CCD area detector'
_diffrn_measurement_method 'phi and omega scans'
_diffrn_radiation_monochromator graphite
_diffrn_radiation_source 'fine-focus sealed tube'
_diffrn_radiation_type MoK\a
_diffrn_radiation_wavelength 0.71073
_diffrn_reflns_av_R_equivalents 0.0327
_diffrn_reflns_av_sigmaI/netI 0.0237
_diffrn_reflns_limit_h_max 9
_diffrn_reflns_limit_h_min -9
_diffrn_reflns_limit_k_max 10
_diffrn_reflns_limit_k_min -10
_diffrn_reflns_limit_l_max 15
_diffrn_reflns_limit_l_min -15
_diffrn_reflns_number 8546
_diffrn_reflns_theta_full 26.01
_diffrn_reflns_theta_max 26.01
_diffrn_reflns_theta_min 2.86
_exptl_absorpt_coefficient_mu 0.120
_exptl_absorpt_correction_T_max 0.9764
_exptl_absorpt_correction_T_min 0.9581
_exptl_absorpt_correction_type multi-scan
_exptl_absorpt_process_details SADABS
_exptl_crystal_colour colorless
_exptl_crystal_density_diffrn 1.526
_exptl_crystal_density_method 'not measured'
_exptl_crystal_description plate
_exptl_crystal_F_000 408
_exptl_crystal_size_max 0.24
_exptl_crystal_size_mid 0.18
_exptl_crystal_size_min 0.12
_refine_diff_density_max 0.220
_refine_diff_density_min -0.228
_refine_diff_density_rms 0.055
_refine_ls_extinction_method none
_refine_ls_goodness_of_fit_ref 1.114
_refine_ls_hydrogen_treatment mixed
_refine_ls_matrix_type full
_refine_ls_number_parameters 143
_refine_ls_number_reflns 1677
_refine_ls_number_restraints 0
_refine_ls_restrained_S_all 1.114
_refine_ls_R_factor_all 0.0435
_refine_ls_R_factor_gt 0.0397
_refine_ls_shift/su_max 0.000
_refine_ls_shift/su_mean 0.000
_refine_ls_structure_factor_coef Fsqd
_refine_ls_weighting_details 'calc w=1/[\s^2^(Fo^2^)+(0.0440P)^2^+0.3836P] where P=(Fo^2^+2Fc^2^)/3'
_refine_ls_weighting_scheme calc
_refine_ls_wR_factor_gt 0.0942
_refine_ls_wR_factor_ref 0.0968
_reflns_number_gt 1557
_reflns_number_total 1677
_reflns_threshold_expression >2sigma(I)
_cod_data_source_file c2ce06391c.txt
_cod_data_source_block 2INH-1FA-100K
_cod_depositor_comments
;
The following automatic conversions were performed:

'_symmetry_cell_setting' value 'Monoclinic' changed to 'monoclinic'
according to /home/saulius/struct/CIF-dictionaries/cif_core.dic
dictionary named 'cif_core.dic' version 2.4.1 from
2010-06-29.

'_exptl_absorpt_correction_type' value 'Multi-scan'
changed to 'multi-scan' according to
/home/saulius/struct/CIF-dictionaries/cif_core.dic dictionary named
'cif_core.dic' version 2.4.1 from 2010-06-29.

Automatic conversion script
Id: cif_fix_values 1715 2011-07-08 13:25:40Z adriana 
;
_cod_original_cell_volume 849.5(4)
_cod_original_sg_symbol_H-M P2(1)/n
_cod_database_code 7207568

loop_
_symmetry_equiv_pos_as_xyz
'x, y, z'
'-x+1/2, y+1/2, -z+1/2'
'-x, -y, -z'
'x-1/2, -y-1/2, z-1/2'

loop_
_atom_site_label
_atom_site_type_symbol
_atom_site_fract_x
_atom_site_fract_y
_atom_site_fract_z
_atom_site_U_iso_or_equiv
_atom_site_adp_type
_atom_site_occupancy
_atom_site_symmetry_multiplicity
_atom_site_calc_flag
_atom_site_refinement_flags
C1 C 0.54351(18) 0.87749(17) 0.78543(12) 0.0172(3) Uani 1 1 d .
C2 C 0.46266(18) 0.75170(16) 0.84475(11) 0.0164(3) Uani 1 1 d .
C3 C 0.47011(19) 0.60208(17) 0.80646(12) 0.0190(3) Uani 1 1 d .
H3 H 0.5317 0.5800 0.7480 0.023 Uiso 1 1 calc R
C4 C 0.38745(18) 0.48591(17) 0.85389(12) 0.0183(3) Uani 1 1 d .
H4 H 0.3912 0.3840 0.8269 0.022 Uiso 1 1 calc R
C5 C 0.29900(18) 0.65667(17) 0.97792(12) 0.0183(3) Uani 1 1 d .
H5 H 0.2410 0.6744 1.0386 0.022 Uiso 1 1 calc R
C6 C 0.37781(18) 0.77790(17) 0.93387(12) 0.0177(3) Uani 1 1 d .
H6 H 0.3744 0.8781 0.9638 0.021 Uiso 1 1 calc R
C7 C 0.14024(18) 0.17930(16) 0.98506(12) 0.0167(3) Uani 1 1 d .
C8 C 0.01973(18) 0.06652(17) 1.02460(11) 0.0177(3) Uani 1 1 d .
H8 H -0.0306 0.0910 1.0874 0.021 Uiso 1 1 calc R
H2 H 0.412(2) 1.038(2) 0.8427(15) 0.029(5) Uiso 1 1 d .
H1A H 0.650(3) 1.178(2) 0.7736(15) 0.029(5) Uiso 1 1 d .
H3A H 0.227(3) 0.411(3) 0.9785(18) 0.063(7) Uiso 1 1 d .
H1B H 0.550(2) 1.119(2) 0.6787(16) 0.027(5) Uiso 1 1 d .
N1 N 0.53947(18) 1.14936(15) 0.74576(12) 0.0214(3) Uani 1 1 d .
N2 N 0.49334(16) 1.02057(14) 0.80524(10) 0.0185(3) Uani 1 1 d .
N3 N 0.30206(15) 0.51425(14) 0.93730(10) 0.0179(3) Uani 1 1 d .
O1 O 0.64412(14) 0.84779(12) 0.72158(9) 0.0253(3) Uani 1 1 d .
O2 O 0.23952(14) 0.14144(12) 0.92180(9) 0.0225(3) Uani 1 1 d .
O3 O 0.12763(13) 0.31651(12) 1.02202(9) 0.0210(3) Uani 1 1 d .

loop_
_atom_site_aniso_label
_atom_site_aniso_U_11
_atom_site_aniso_U_22
_atom_site_aniso_U_33
_atom_site_aniso_U_23
_atom_site_aniso_U_13
_atom_site_aniso_U_12
C1 0.0160(7) 0.0169(7) 0.0187(7) 0.0010(6) 0.0031(6) -0.0001(5)
C2 0.0143(7) 0.0160(7) 0.0184(7) 0.0011(6) 0.0009(6) 0.0002(5)
C3 0.0203(7) 0.0180(8) 0.0188(7) -0.0009(6) 0.0034(6) 0.0016(6)
C4 0.0200(7) 0.0135(7) 0.0209(8) -0.0013(6) 0.0009(6) 0.0003(6)
C5 0.0181(7) 0.0167(7) 0.0207(8) 0.0003(6) 0.0045(6) 0.0007(5)
C6 0.0187(7) 0.0132(7) 0.0216(8) -0.0009(6) 0.0035(6) -0.0001(5)
C7 0.0172(7) 0.0149(7) 0.0181(7) 0.0007(5) 0.0026(5) -0.0006(5)
C8 0.0193(7) 0.0160(7) 0.0189(7) 0.0016(6) 0.0062(6) 0.0013(6)
N1 0.0263(7) 0.0150(7) 0.0252(7) 0.0038(5) 0.0119(6) -0.0011(5)
N2 0.0210(7) 0.0140(6) 0.0227(7) 0.0017(5) 0.0103(5) -0.0007(5)
N3 0.0166(6) 0.0151(6) 0.0218(7) 0.0019(5) 0.0023(5) -0.0008(5)
O1 0.0297(6) 0.0187(6) 0.0312(6) 0.0037(5) 0.0176(5) 0.0042(4)
O2 0.0227(6) 0.0173(6) 0.0302(6) -0.0030(4) 0.0131(5) -0.0024(4)
O3 0.0265(6) 0.0130(5) 0.0257(6) -0.0029(4) 0.0111(5) -0.0037(4)

loop_
_atom_type_symbol
_atom_type_description
_atom_type_scat_dispersion_real
_atom_type_scat_dispersion_imag
_atom_type_scat_source
C C 0.0033 0.0016 'International Tables Vol C Tables 4.2.6.8 and 6.1.1.4'
H H 0.0000 0.0000 'International Tables Vol C Tables 4.2.6.8 and 6.1.1.4'
N N 0.0061 0.0033 'International Tables Vol C Tables 4.2.6.8 and 6.1.1.4'
O O 0.0106 0.0060 'International Tables Vol C Tables 4.2.6.8 and 6.1.1.4'

loop_
_geom_angle_atom_site_label_1
_geom_angle_atom_site_label_2
_geom_angle_atom_site_label_3
_geom_angle
_geom_angle_site_symmetry_1
O1 C1 N2 123.32(13) .
O1 C1 C2 121.33(13) .
N2 C1 C2 115.31(12) .
C3 C2 C6 118.39(13) .
C3 C2 C1 117.94(13) .
C6 C2 C1 123.66(13) .
C4 C3 C2 119.55(14) .
N3 C4 C3 121.12(14) .
N3 C5 C6 121.61(14) .
C5 C6 C2 119.09(14) .
O2 C7 O3 124.41(13) .
O2 C7 C8 121.64(13) .
O3 C7 C8 113.95(13) .
C8 C8 C7 122.55(17) 3_557
C1 N2 N1 122.26(12) .
C4 N3 C5 120.15(13) .

loop_
_geom_bond_atom_site_label_1
_geom_bond_atom_site_label_2
_geom_bond_distance
_geom_bond_site_symmetry_2
C1 O1 1.2264(18) .
C1 N2 1.3389(19) .
C1 C2 1.510(2) .
C2 C3 1.391(2) .
C2 C6 1.394(2) .
C3 C4 1.379(2) .
C4 N3 1.3384(19) .
C5 N3 1.3402(19) .
C5 C6 1.376(2) .
C7 O2 1.2304(18) .
C7 O3 1.2883(18) .
C7 C8 1.495(2) .
C8 C8 1.328(3) 3_557
N1 N2 1.4188(17) .
